data_7159467
loop_
_publ_author_name
'Garc&#xed;a-Mej&#xed;a, Carlos D'
'Hern&#xe1;ndez-V&#xe1;zquez, Eduardo'
'Alejandro Ibarra-Hern&#xe1;ndez, Javier'
'Tarbuck-Valle, Atl'
'Ram&#xed;rez-Ap&#xe1;n, Mar&#xed;a T'

_publ_section_title
;
 A regioselective synthesis of 3,4-diaryl-1<i>H</i>-pyrazoles through a
 1,3-dipolar cycloaddition of tosylhydrazones and nitroalkenes.
;
_journal_issue 30
_journal_name_full 'Organic &amp; biomolecular chemistry'
_journal_page_first 6205
_journal_page_last 6217
_journal_paper_doi 10.1039/d3ob00753g
_journal_volume 21
_journal_year 2023
_chemical_formula_sum 'C39 H41 N3 Na O9 Pd'
_chemical_formula_weight 825.14
_space_group_IT_number 2
_space_group_name_Hall '-P 1'
_space_group_name_H-M_alt 'P -1'
_symmetry_cell_setting triclinic
_symmetry_space_group_name_H-M 'P -1'
_atom_sites_solution_hydrogens geom
_atom_sites_solution_primary direct
_atom_sites_solution_secondary difmap
_audit_block_doi 10.5517/cc7lxnc
_audit_creation_method SHELXTL
_audit_update_record
;
2003-12-12 deposited with the CCDC.	2023-07-05 downloaded from the CCDC.
;
_cell_angle_alpha 73.037(2)
_cell_angle_beta 80.723(2)
_cell_angle_gamma 67.275(2)
_cell_formula_units_Z 2
_cell_length_a 11.3041(9)
_cell_length_b 12.1883(10)
_cell_length_c 15.3961(13)
_cell_measurement_reflns_used 14609
_cell_measurement_temperature 183(2)
_cell_measurement_theta_max 28.45
_cell_measurement_theta_min 1.96
_cell_volume 1868.6(3)
_computing_cell_refinement 'SAINT (Bruker, 1998)'
_computing_data_collection 'SMART (Bruker, 1998)'
_computing_data_reduction 'SHELXTL (Bruker, 2000)'
_computing_molecular_graphics SHELXTL
_computing_publication_material SHELXTL
_computing_structure_refinement SHELXTL
_computing_structure_solution SHELXTL
_diffrn_ambient_temperature 183(2)
_diffrn_measured_fraction_theta_full 0.985
_diffrn_measured_fraction_theta_max 0.985
_diffrn_measurement_device_type 'CCD area detector'
_diffrn_measurement_method 'phi and omega scans'
_diffrn_radiation_monochromator graphite
_diffrn_radiation_source 'fine-focus sealed tube'
_diffrn_radiation_type MoK\a
_diffrn_radiation_wavelength 0.71073
_diffrn_reflns_av_R_equivalents 0.0193
_diffrn_reflns_av_sigmaI/netI 0.0330
_diffrn_reflns_limit_h_max 15
_diffrn_reflns_limit_h_min -15
_diffrn_reflns_limit_k_max 12
_diffrn_reflns_limit_k_min -16
_diffrn_reflns_limit_l_max 18
_diffrn_reflns_limit_l_min -20
_diffrn_reflns_number 14609
_diffrn_reflns_theta_full 28.45
_diffrn_reflns_theta_max 28.45
_diffrn_reflns_theta_min 1.96
_exptl_absorpt_coefficient_mu 0.567
_exptl_absorpt_correction_T_max 0.8950
_exptl_absorpt_correction_T_min 0.8048
_exptl_absorpt_correction_type empirical
_exptl_absorpt_process_details '(SADABS; Sheldrick, 1998)'
_exptl_crystal_colour orange
_exptl_crystal_density_diffrn 1.467
_exptl_crystal_density_method 'not measured'
_exptl_crystal_description plate
_exptl_crystal_F_000 850
_exptl_crystal_size_max 0.40
_exptl_crystal_size_mid 0.30
_exptl_crystal_size_min 0.20
_refine_diff_density_max 0.717
_refine_diff_density_min -1.006
_refine_diff_density_rms 0.085
_refine_ls_extinction_method none
_refine_ls_goodness_of_fit_ref 1.067
_refine_ls_hydrogen_treatment constr
_refine_ls_matrix_type full
_refine_ls_number_parameters 508
_refine_ls_number_reflns 9298
_refine_ls_number_restraints 0
_refine_ls_restrained_S_all 1.067
_refine_ls_R_factor_all 0.0395
_refine_ls_R_factor_gt 0.0363
_refine_ls_shift/su_max 0.002
_refine_ls_shift/su_mean 0.000
_refine_ls_structure_factor_coef Fsqd
_refine_ls_weighting_details 'calc w=1/[\s^2^(Fo^2^)+(0.0633P)^2^+0.7325P] where P=(Fo^2^+2Fc^2^)/3'
_refine_ls_weighting_scheme calc
_refine_ls_wR_factor_gt 0.1022
_refine_ls_wR_factor_ref 0.1047
_reflns_number_gt 8457
_reflns_number_total 9298
_reflns_threshold_expression >2sigma(I)
_cod_data_source_file d3ob00753g2.cif
_cod_data_source_block 3
_cod_depositor_comments
;
The following automatic conversions were performed:

data item '_exptl_absorpt_correction_type' value 'Empirical' was
changed to 'empirical' in accordance with the
/home/data/users/saulius/crontab/automatic-downloads/rss-feeds/RSC/lib/dictionaries/cif_core.dic
dictionary named 'cif_core.dic' version 2.4.2 last updated on
2011-04-26.

data item '_symmetry_cell_setting' value 'Triclinic' was changed to
'triclinic' in accordance with the
/home/data/users/saulius/crontab/automatic-downloads/rss-feeds/RSC/lib/dictionaries/cif_core.dic
dictionary named 'cif_core.dic' version 2.4.2 last updated on
2011-04-26.

Automatic conversion script
Id: cif_fix_values 8170 2020-07-09 18:12:32Z antanas 

 Adding full bibliography for 7159467.cif.
;
_cod_original_sg_symbol_H-M P-1
_cod_database_code 7159467

loop_
_symmetry_equiv_pos_as_xyz
'x, y, z'
'-x, -y, -z'

loop_
_atom_site_label
_atom_site_type_symbol
_atom_site_fract_x
_atom_site_fract_y
_atom_site_fract_z
_atom_site_U_iso_or_equiv
_atom_site_adp_type
_atom_site_occupancy
_atom_site_symmetry_multiplicity
_atom_site_calc_flag
_atom_site_refinement_flags
_atom_site_disorder_assembly
_atom_site_disorder_group
Pd Pd -0.022913(13) 0.776364(13) 0.527470(9) 0.02652(6) Uani 1 1 d . . .
Na Na 0.32063(17) 0.70962(18) 0.60218(13) 0.0911(5) Uani 1 1 d . . .
O1 O 0.03890(14) 0.82030(14) 0.62180(10) 0.0309(3) Uani 1 1 d . . .
O2 O 0.14679(16) 0.84398(15) 0.74538(12) 0.0376(4) Uani 1 1 d . . .
O3 O 0.29793(19) 0.64432(17) 0.89560(13) 0.0472(4) Uani 1 1 d . . .
O4 O 0.34710(18) 0.42638(17) 1.03533(13) 0.0456(4) Uani 1 1 d . . .
O5 O 0.48847(16) 0.21329(17) 0.99491(11) 0.0428(4) Uani 1 1 d . . .
O6 O 0.46560(18) 0.32230(18) 0.75387(11) 0.0432(4) Uani 1 1 d . . .
O7 O 0.35453(14) 0.45676(14) 0.57869(10) 0.0335(3) Uani 1 1 d . . .
O8 O 0.13386(15) 0.62508(14) 0.54652(10) 0.0331(3) Uani 1 1 d . . .
O9 O 0.0192(6) 0.8663(10) 1.0535(7) 0.305(6) Uani 1 1 d . . .
N1 N -0.08572(17) 0.73761(17) 0.43307(12) 0.0301(4) Uani 1 1 d . . .
N2 N -0.17699(16) 0.92567(16) 0.50497(11) 0.0279(3) Uani 1 1 d . . .
C1 C -0.0200(2) 0.6463(2) 0.39675(15) 0.0343(4) Uani 1 1 d . . .
H1 H -0.0588 0.6379 0.3492 0.041 Uiso 1 1 calc R . .
C2 C -0.2074(2) 0.8255(2) 0.40275(14) 0.0315(4) Uani 1 1 d . . .
N3 N 0.0721(6) 0.3803(5) 0.8135(3) 0.0877(17) Uani 0.733(6) 1 d P A 1
N3' N 0.0489(13) 0.4789(13) 0.9405(10) 0.084(4) Uani 0.267(6) 1 d P A 2
C3 C -0.2787(2) 0.8161(2) 0.34062(16) 0.0398(5) Uani 1 1 d . . .
H3 H -0.2464 0.7467 0.3146 0.048 Uiso 1 1 calc R . .
C4 C -0.3958(2) 0.9075(2) 0.31725(17) 0.0424(5) Uani 1 1 d . . .
H4 H -0.4447 0.9014 0.2745 0.051 Uiso 1 1 calc R . .
C5 C -0.4441(2) 1.0087(3) 0.35473(18) 0.0451(6) Uani 1 1 d . . .
H5 H -0.5259 1.0714 0.3379 0.054 Uiso 1 1 calc R . .
C6 C -0.3742(2) 1.0188(2) 0.41620(17) 0.0412(5) Uani 1 1 d . . .
H6 H -0.4072 1.0888 0.4416 0.049 Uiso 1 1 calc R . .
C7 C -0.2559(2) 0.9270(2) 0.44115(14) 0.0312(4) Uani 1 1 d . . .
C8 C -0.2026(2) 1.0165(2) 0.54146(14) 0.0313(4) Uani 1 1 d . . .
H8 H -0.2772 1.0878 0.5218 0.038 Uiso 1 1 calc R . .
C9 C -0.1309(2) 1.02088(19) 0.60791(14) 0.0292(4) Uani 1 1 d . . .
C10 C -0.1812(2) 1.1301(2) 0.63974(16) 0.0356(5) Uani 1 1 d . . .
H10 H -0.2562 1.1961 0.6137 0.043 Uiso 1 1 calc R . .
C11 C -0.1248(2) 1.1423(2) 0.70622(17) 0.0389(5) Uani 1 1 d . . .
H11 H -0.1612 1.2157 0.7275 0.047 Uiso 1 1 calc R . .
C12 C -0.0131(2) 1.0474(2) 0.74403(16) 0.0365(5) Uani 1 1 d . . .
H12 H 0.0267 1.0565 0.7907 0.044 Uiso 1 1 calc R . .
C13 C 0.0389(2) 0.94171(19) 0.71400(14) 0.0309(4) Uani 1 1 d . . .
C14 C -0.01809(19) 0.92436(18) 0.64499(13) 0.0271(4) Uani 1 1 d . . .
C15 C 0.2208(2) 0.8582(2) 0.80592(16) 0.0384(5) Uani 1 1 d . . .
H15A H 0.1693 0.8759 0.8596 0.046 Uiso 1 1 calc R . .
H15B H 0.2507 0.9246 0.7768 0.046 Uiso 1 1 calc R . .
C16 C 0.3337(2) 0.7384(3) 0.83058(18) 0.0450(6) Uani 1 1 d . . .
H16A H 0.3706 0.7110 0.7765 0.054 Uiso 1 1 calc R . .
H16B H 0.3981 0.7525 0.8549 0.054 Uiso 1 1 calc R . .
C17 C 0.3129(3) 0.6388(2) 0.98662(18) 0.0458(6) Uani 1 1 d . . .
H17A H 0.2652 0.7176 0.9989 0.055 Uiso 1 1 calc R . .
H17B H 0.4019 0.6187 0.9952 0.055 Uiso 1 1 calc R . .
C18 C 0.2661(3) 0.5437(3) 1.0512(2) 0.0480(6) Uani 1 1 d . . .
H18A H 0.2706 0.5440 1.1129 0.058 Uiso 1 1 calc R . .
H18B H 0.1785 0.5606 1.0409 0.058 Uiso 1 1 calc R . .
C19 C 0.3271(2) 0.3246(2) 1.09101(15) 0.0363(5) Uani 1 1 d . . .
C20 C 0.2405(2) 0.3238(3) 1.16685(16) 0.0436(5) Uani 1 1 d . . .
H20 H 0.1874 0.3994 1.1823 0.052 Uiso 1 1 calc R . .
C21 C 0.2317(3) 0.2133(3) 1.21964(17) 0.0485(6) Uani 1 1 d . . .
H21 H 0.1723 0.2130 1.2718 0.058 Uiso 1 1 calc R . .
C22 C 0.3065(3) 0.1044(3) 1.19838(18) 0.0497(6) Uani 1 1 d . . .
H22 H 0.2999 0.0284 1.2356 0.060 Uiso 1 1 calc R . .
C23 C 0.3916(3) 0.1048(2) 1.12285(17) 0.0440(5) Uani 1 1 d . . .
H23 H 0.4442 0.0287 1.1078 0.053 Uiso 1 1 calc R . .
C24 C 0.4013(2) 0.2140(2) 1.06906(14) 0.0355(5) Uani 1 1 d . . .
C25 C 0.4279(3) 0.2566(3) 0.90982(15) 0.0443(6) Uani 1 1 d . . .
H25A H 0.3433 0.3162 0.9151 0.053 Uiso 1 1 calc R . .
H25B H 0.4202 0.1893 0.8937 0.053 Uiso 1 1 calc R . .
C26 C 0.5081(3) 0.3134(3) 0.83813(16) 0.0466(6) Uani 1 1 d . . .
H26A H 0.4965 0.3933 0.8439 0.056 Uiso 1 1 calc R . .
H26B H 0.5975 0.2629 0.8431 0.056 Uiso 1 1 calc R . .
C27 C 0.5220(2) 0.3878(2) 0.67812(14) 0.0330(4) Uani 1 1 d . . .
H27A H 0.6138 0.3548 0.6808 0.040 Uiso 1 1 calc R . .
H27B H 0.4918 0.4729 0.6784 0.040 Uiso 1 1 calc R . .
C28 C 0.4846(2) 0.3750(2) 0.59340(14) 0.0320(4) Uani 1 1 d . . .
H28A H 0.5401 0.3959 0.5425 0.038 Uiso 1 1 calc R . .
H28B H 0.4916 0.2918 0.6006 0.038 Uiso 1 1 calc R . .
C29 C 0.2969(2) 0.45655(19) 0.50693(14) 0.0296(4) Uani 1 1 d . . .
C30 C 0.3509(2) 0.3768(2) 0.45177(15) 0.0365(5) Uani 1 1 d . . .
H30 H 0.4357 0.3162 0.4617 0.044 Uiso 1 1 calc R . .
C31 C 0.2814(3) 0.3845(2) 0.38081(17) 0.0430(5) Uani 1 1 d . . .
H31 H 0.3186 0.3287 0.3425 0.052 Uiso 1 1 calc R . .
C32 C 0.1616(2) 0.4709(2) 0.36649(17) 0.0416(5) Uani 1 1 d . . .
H32 H 0.1145 0.4737 0.3188 0.050 Uiso 1 1 calc R . .
C33 C 0.1041(2) 0.5575(2) 0.42053(15) 0.0331(4) Uani 1 1 d . . .
C34 C 0.1731(2) 0.55102(19) 0.49255(14) 0.0284(4) Uani 1 1 d . . .
C35 C -0.0583(4) 0.7972(5) 0.9632(3) 0.0866(13) Uani 1 1 d . . .
H35A H 0.0317 0.7554 0.9513 0.104 Uiso 1 1 calc R . .
H35B H -0.0969 0.8489 0.9072 0.104 Uiso 1 1 calc R . .
H35C H -0.0987 0.7379 0.9899 0.104 Uiso 1 1 calc R . .
C36 C -0.0739(6) 0.8677(8) 1.0219(5) 0.143(3) Uani 1 1 d . . .
C37 C -0.2078(7) 0.9453(7) 1.0439(6) 0.163(3) Uani 1 1 d . . .
H37A H -0.2065 0.9919 1.0842 0.196 Uiso 1 1 calc R . .
H37B H -0.2564 0.8937 1.0728 0.196 Uiso 1 1 calc R . .
H37C H -0.2467 1.0005 0.9889 0.196 Uiso 1 1 calc R . .
C38 C 0.1524(9) 0.5547(9) 0.7796(7) 0.068(3) Uani 0.733(6) 1 d P A 1
H38A H 0.0904 0.6268 0.7447 0.081 Uiso 0.733(6) 1 calc PR A 1
H38B H 0.2325 0.5339 0.7445 0.081 Uiso 0.733(6) 1 calc PR A 1
H38C H 0.1647 0.5706 0.8343 0.081 Uiso 0.733(6) 1 calc PR A 1
C39 C 0.1082(4) 0.4572(4) 0.8017(3) 0.0537(10) Uani 0.733(6) 1 d P A 1
C38' C 0.166(3) 0.540(3) 0.777(2) 0.104(13) Uani 0.267(6) 1 d P A 2
H38D H 0.2547 0.5211 0.7859 0.125 Uiso 0.267(6) 1 calc PR A 2
H38E H 0.1267 0.6266 0.7500 0.125 Uiso 0.267(6) 1 calc PR A 2
H38F H 0.1610 0.4948 0.7368 0.125 Uiso 0.267(6) 1 calc PR A 2
C39' C 0.0934(12) 0.5035(14) 0.8722(12) 0.072(4) Uani 0.267(6) 1 d P A 2

loop_
_atom_site_aniso_label
_atom_site_aniso_U_11
_atom_site_aniso_U_22
_atom_site_aniso_U_33
_atom_site_aniso_U_23
_atom_site_aniso_U_13
_atom_site_aniso_U_12
Pd 0.02466(9) 0.02630(9) 0.02595(9) -0.00804(6) -0.00148(6) -0.00526(6)
Na 0.0756(10) 0.0887(12) 0.1040(13) -0.0312(10) 0.0011(9) -0.0216(9)
O1 0.0302(7) 0.0283(7) 0.0308(7) -0.0125(6) -0.0034(6) -0.0026(6)
O2 0.0360(8) 0.0344(8) 0.0415(8) -0.0150(7) -0.0126(7) -0.0036(7)
O3 0.0514(11) 0.0446(10) 0.0491(10) -0.0046(8) -0.0193(8) -0.0199(8)
O4 0.0426(9) 0.0398(9) 0.0485(10) -0.0085(8) 0.0083(7) -0.0148(8)
O5 0.0346(8) 0.0488(10) 0.0303(8) -0.0029(7) 0.0011(6) -0.0055(7)
O6 0.0507(10) 0.0563(11) 0.0274(7) -0.0085(7) 0.0015(7) -0.0274(9)
O7 0.0287(7) 0.0348(8) 0.0318(7) -0.0141(6) -0.0031(6) -0.0010(6)
O8 0.0318(7) 0.0315(8) 0.0317(7) -0.0137(6) -0.0061(6) -0.0009(6)
O9 0.144(5) 0.520(15) 0.417(13) -0.361(12) 0.017(6) -0.133(8)
N1 0.0299(9) 0.0295(9) 0.0293(8) -0.0070(7) -0.0036(7) -0.0084(7)
N2 0.0240(8) 0.0274(8) 0.0273(8) -0.0042(6) -0.0011(6) -0.0060(6)
C1 0.0377(11) 0.0355(11) 0.0329(10) -0.0142(9) -0.0050(8) -0.0115(9)
C2 0.0294(10) 0.0318(10) 0.0309(10) -0.0033(8) -0.0037(8) -0.0111(8)
N3 0.116(4) 0.091(4) 0.077(3) -0.017(3) -0.015(3) -0.059(3)
N3' 0.071(8) 0.087(10) 0.095(9) 0.001(7) -0.017(7) -0.043(7)
C3 0.0402(12) 0.0412(12) 0.0379(11) -0.0080(10) -0.0092(9) -0.0134(10)
C4 0.0412(13) 0.0452(13) 0.0416(12) -0.0037(10) -0.0148(10) -0.0167(11)
C5 0.0320(11) 0.0464(14) 0.0488(14) -0.0051(11) -0.0141(10) -0.0059(10)
C6 0.0329(11) 0.0394(12) 0.0460(13) -0.0126(10) -0.0068(9) -0.0043(9)
C7 0.0270(10) 0.0333(10) 0.0313(10) -0.0052(8) -0.0027(8) -0.0104(8)
C8 0.0264(9) 0.0279(10) 0.0325(10) -0.0055(8) -0.0005(8) -0.0040(8)
C9 0.0279(9) 0.0264(9) 0.0287(9) -0.0062(7) 0.0022(7) -0.0068(8)
C10 0.0327(11) 0.0273(10) 0.0405(11) -0.0101(9) -0.0001(9) -0.0036(8)
C11 0.0408(12) 0.0299(10) 0.0441(12) -0.0159(9) 0.0024(10) -0.0079(9)
C12 0.0398(12) 0.0333(11) 0.0381(11) -0.0142(9) -0.0016(9) -0.0113(9)
C13 0.0302(10) 0.0288(10) 0.0313(10) -0.0076(8) -0.0004(8) -0.0083(8)
C14 0.0272(9) 0.0250(9) 0.0272(9) -0.0079(7) 0.0031(7) -0.0082(7)
C15 0.0406(12) 0.0411(12) 0.0384(11) -0.0097(9) -0.0082(9) -0.0177(10)
C16 0.0352(12) 0.0526(15) 0.0462(13) -0.0085(11) -0.0106(10) -0.0141(11)
C17 0.0481(14) 0.0417(13) 0.0492(14) -0.0101(11) -0.0109(11) -0.0156(11)
C18 0.0446(14) 0.0430(14) 0.0534(15) -0.0149(12) 0.0005(11) -0.0118(11)
C19 0.0327(11) 0.0447(13) 0.0310(10) -0.0057(9) -0.0026(8) -0.0158(9)
C20 0.0410(13) 0.0584(15) 0.0355(11) -0.0179(11) 0.0061(10) -0.0208(12)
C21 0.0476(14) 0.0712(19) 0.0302(11) -0.0084(11) 0.0037(10) -0.0307(14)
C22 0.0491(15) 0.0565(16) 0.0390(12) 0.0032(11) -0.0034(11) -0.0248(13)
C23 0.0434(13) 0.0434(13) 0.0393(12) -0.0024(10) -0.0059(10) -0.0136(11)
C24 0.0292(10) 0.0448(12) 0.0270(9) -0.0034(9) -0.0037(8) -0.0107(9)
C25 0.0482(14) 0.0542(15) 0.0294(11) -0.0100(10) 0.0002(10) -0.0187(12)
C26 0.0504(15) 0.0627(17) 0.0290(11) -0.0069(11) -0.0014(10) -0.0264(13)
C27 0.0283(10) 0.0353(11) 0.0304(10) -0.0070(8) 0.0006(8) -0.0079(8)
C28 0.0272(10) 0.0314(10) 0.0307(10) -0.0087(8) 0.0007(8) -0.0038(8)
C29 0.0307(10) 0.0285(10) 0.0279(9) -0.0079(8) 0.0008(7) -0.0091(8)
C30 0.0344(11) 0.0348(11) 0.0367(11) -0.0151(9) 0.0015(9) -0.0057(9)
C31 0.0441(13) 0.0429(13) 0.0427(12) -0.0253(11) -0.0017(10) -0.0060(10)
C32 0.0429(13) 0.0437(13) 0.0403(12) -0.0218(10) -0.0059(10) -0.0080(10)
C33 0.0343(11) 0.0331(11) 0.0333(10) -0.0131(9) -0.0026(8) -0.0097(9)
C34 0.0304(10) 0.0265(9) 0.0275(9) -0.0091(7) 0.0008(7) -0.0088(8)
C35 0.055(2) 0.106(3) 0.087(3) -0.008(3) -0.0101(19) -0.026(2)
C36 0.093(4) 0.213(8) 0.195(7) -0.139(6) 0.018(4) -0.078(5)
C37 0.131(6) 0.194(8) 0.239(9) -0.144(7) 0.006(6) -0.078(6)
C38 0.076(5) 0.053(4) 0.076(6) 0.000(3) -0.028(4) -0.028(4)
C39 0.055(2) 0.055(2) 0.050(2) -0.0107(18) -0.0126(17) -0.0165(19)
C38' 0.098(17) 0.10(2) 0.059(14) -0.024(13) 0.027(12) 0.020(13)
C39' 0.044(6) 0.067(8) 0.096(11) 0.006(8) -0.026(7) -0.020(6)

loop_
_atom_type_symbol
_atom_type_description
_atom_type_scat_dispersion_real
_atom_type_scat_dispersion_imag
_atom_type_scat_source
C C 0.0033 0.0016 'International Tables Vol C Tables 4.2.6.8 and 6.1.1.4'
H H 0.0000 0.0000 'International Tables Vol C Tables 4.2.6.8 and 6.1.1.4'
N N 0.0061 0.0033 'International Tables Vol C Tables 4.2.6.8 and 6.1.1.4'
O O 0.0106 0.0060 'International Tables Vol C Tables 4.2.6.8 and 6.1.1.4'
Na Na 0.0362 0.0249 'International Tables Vol C Tables 4.2.6.8 and 6.1.1.4'
Pd Pd -0.9988 1.0072 'International Tables Vol C Tables 4.2.6.8 and 6.1.1.4'

loop_
_citation_id
_citation_doi
_citation_year
1 10.1039/b402507e 2004

loop_
_geom_angle_atom_site_label_1
_geom_angle_atom_site_label_2
_geom_angle_atom_site_label_3
_geom_angle
_geom_angle_site_symmetry_1
_geom_angle_site_symmetry_3
_geom_angle_publ_flag
N1 Pd N2 83.67(8) . . ?
N1 Pd O8 94.99(7) . . ?
N2 Pd O8 178.36(6) . . ?
N1 Pd O1 178.53(6) . . ?
N2 Pd O1 95.07(7) . . ?
O8 Pd O1 86.26(6) . . ?
O1 Na O8 54.38(5) . . ?
C14 O1 Pd 123.61(13) . . ?
C14 O1 Na 121.52(13) . . ?
Pd O1 Na 104.36(7) . . ?
C13 O2 C15 117.64(18) . . ?
C17 O3 C16 113.1(2) . . ?
C19 O4 C18 117.68(19) . . ?
C24 O5 C25 112.62(18) . . ?
C26 O6 C27 113.12(18) . . ?
C29 O7 C28 117.97(16) . . ?
C34 O8 Pd 123.26(14) . . ?
C34 O8 Na 119.92(13) . . ?
Pd O8 Na 102.24(7) . . ?
C1 N1 C2 122.97(19) . . ?
C1 N1 Pd 123.85(16) . . ?
C2 N1 Pd 113.01(14) . . ?
C8 N2 C7 123.07(18) . . ?
C8 N2 Pd 123.89(15) . . ?
C7 N2 Pd 112.99(14) . . ?
N1 C1 C33 126.5(2) . . ?
C3 C2 C7 119.9(2) . . ?
C3 C2 N1 125.1(2) . . ?
C7 C2 N1 114.97(19) . . ?
C4 C3 C2 119.3(2) . . ?
C3 C4 C5 121.0(2) . . ?
C6 C5 C4 120.1(2) . . ?
C5 C6 C7 119.9(2) . . ?
C6 C7 C2 119.8(2) . . ?
C6 C7 N2 125.1(2) . . ?
C2 C7 N2 115.14(19) . . ?
N2 C8 C9 126.6(2) . . ?
C14 C9 C8 124.68(19) . . ?
C14 C9 C10 119.3(2) . . ?
C8 C9 C10 115.96(19) . . ?
C11 C10 C9 121.3(2) . . ?
C10 C11 C12 120.2(2) . . ?
C13 C12 C11 120.0(2) . . ?
O2 C13 C12 125.2(2) . . ?
O2 C13 C14 113.17(18) . . ?
C12 C13 C14 121.6(2) . . ?
O1 C14 C9 125.89(19) . . ?
O1 C14 C13 116.59(18) . . ?
C9 C14 C13 117.52(18) . . ?
O2 C15 C16 107.35(19) . . ?
O3 C16 C15 112.5(2) . . ?
O3 C17 C18 110.2(2) . . ?
O4 C18 C17 107.5(2) . . ?
O4 C19 C24 115.7(2) . . ?
O4 C19 C20 125.3(2) . . ?
C24 C19 C20 119.0(2) . . ?
C21 C20 C19 119.7(3) . . ?
C22 C21 C20 120.9(2) . . ?
C21 C22 C23 119.6(3) . . ?
C24 C23 C22 120.4(3) . . ?
O5 C24 C23 120.0(2) . . ?
O5 C24 C19 119.6(2) . . ?
C23 C24 C19 120.4(2) . . ?
O5 C25 C26 108.6(2) . . ?
O6 C26 C25 105.9(2) . . ?
O6 C27 C28 107.83(18) . . ?
O7 C28 C27 107.40(16) . . ?
O7 C29 C30 124.9(2) . . ?
O7 C29 C34 113.04(17) . . ?
C30 C29 C34 122.0(2) . . ?
C29 C30 C31 119.7(2) . . ?
C32 C31 C30 120.1(2) . . ?
C31 C32 C33 121.7(2) . . ?
C34 C33 C1 124.70(19) . . ?
C34 C33 C32 118.9(2) . . ?
C1 C33 C32 116.4(2) . . ?
O8 C34 C33 125.72(19) . . ?
O8 C34 C29 116.74(18) . . ?
C33 C34 C29 117.53(18) . . ?
O9 C36 C35 120.5(7) . . ?
O9 C36 C37 122.5(6) . . ?
C35 C36 C37 117.0(5) . . ?
N3 C39 C38 175.4(6) . . ?
N3' C39' C38' 176(2) . . ?

loop_
_geom_bond_atom_site_label_1
_geom_bond_atom_site_label_2
_geom_bond_distance
_geom_bond_site_symmetry_2
_geom_bond_publ_flag
Pd N1 1.9575(18) . ?
Pd N2 1.9604(17) . ?
Pd O8 1.9884(15) . ?
Pd O1 1.9886(15) . ?
Na O1 2.943(2) . ?
Na O8 3.005(3) . ?
O1 C14 1.308(2) . ?
O2 C13 1.368(3) . ?
O2 C15 1.434(3) . ?
O3 C17 1.418(3) . ?
O3 C16 1.428(3) . ?
O4 C19 1.363(3) . ?
O4 C18 1.436(3) . ?
O5 C24 1.382(3) . ?
O5 C25 1.439(3) . ?
O6 C26 1.416(3) . ?
O6 C27 1.419(3) . ?
O7 C29 1.371(3) . ?
O7 C28 1.432(2) . ?
O8 C34 1.308(2) . ?
O9 C36 1.222(7) . ?
N1 C1 1.302(3) . ?
N1 C2 1.426(3) . ?
N2 C8 1.299(3) . ?
N2 C7 1.422(3) . ?
C1 C33 1.426(3) . ?
C2 C3 1.401(3) . ?
C2 C7 1.407(3) . ?
N3 C39 1.117(6) . ?
N3' C39' 1.10(2) . ?
C3 C4 1.380(4) . ?
C4 C5 1.394(4) . ?
C5 C6 1.385(4) . ?
C6 C7 1.395(3) . ?
C8 C9 1.428(3) . ?
C9 C14 1.421(3) . ?
C9 C10 1.429(3) . ?
C10 C11 1.359(3) . ?
C11 C12 1.410(3) . ?
C12 C13 1.376(3) . ?
C13 C14 1.430(3) . ?
C15 C16 1.516(4) . ?
C17 C18 1.498(4) . ?
C19 C24 1.392(3) . ?
C19 C20 1.398(3) . ?
C20 C21 1.387(4) . ?
C21 C22 1.371(4) . ?
C22 C23 1.385(4) . ?
C23 C24 1.382(3) . ?
C25 C26 1.496(3) . ?
C27 C28 1.501(3) . ?
C29 C30 1.376(3) . ?
C29 C34 1.428(3) . ?
C30 C31 1.407(3) . ?
C31 C32 1.361(4) . ?
C32 C33 1.427(3) . ?
C33 C34 1.423(3) . ?
C35 C36 1.367(7) . ?
C36 C37 1.488(9) . ?
C38 C39 1.396(9) . ?
C38' C39' 1.60(3) . ?
